data_4129070
loop_
_publ_author_name
'Ebner, Fabian'
'Wadepohl, Hubert'
'Greb, Lutz'

_publ_section_title
;
 Calix[4]pyrrole aluminate: a planar tetracoordinate aluminum(III) anion
 and its unusual Lewis acidity.
;
_journal_name_full 'Journal of the American Chemical Society'
_journal_paper_doi 10.1021/jacs.9b10628
_journal_year 2019
_chemical_formula_moiety 'C28 H32.94 Al N4, 3.5(C6 H4 F2), C16 H32 Li2 O8'
_chemical_formula_sum 'C65 H79 Al F7 Li2 N4 O8'
_chemical_formula_weight 1218.18
_space_group_crystal_system monoclinic
_space_group_IT_number 14
_space_group_name_Hall '-P 2ybc'
_space_group_name_H-M_alt 'P 1 21/c 1'
_atom_sites_solution_hydrogens mixed
_atom_sites_solution_primary direct
_atom_sites_solution_secondary difmap
_audit_block_code gr_fe6
_audit_creation_date 2019-05-10
_audit_creation_method
;
Olex2 1.2
(compiled May 29 2018 13:30:08 for OlexSys, GUI svn.r5506)
;
_audit_update_record '09.07.2019 17:05:45 CEST UTC+02:00  encif 1.93'
_cell_angle_alpha 90
_cell_angle_beta 96.3437(12)
_cell_angle_gamma 90
_cell_formula_units_Z 4
_cell_length_a 15.5499(2)
_cell_length_b 18.1193(3)
_cell_length_c 22.0710(3)
_cell_measurement_reflns_used 33754
_cell_measurement_temperature 120(1)
_cell_measurement_theta_max 70.5170
_cell_measurement_theta_min 3.1530
_cell_volume 6180.50(16)
_computing_cell_refinement 'CrysAlisPro 1.171.40.53a (Rigaku OD, 2019)'
_computing_data_collection 'CrysAlisPro 1.171.40.53a (Rigaku OD, 2019)'
_computing_data_reduction 'CrysAlisPro 1.171.40.53a (Rigaku OD, 2019)'
_computing_publication_material 'encif (Wadepohl, 2009-19); encifer 1.7.x (CCDC, 2018)'
_computing_structure_refinement 'ShelXL (Sheldrick, 2015)'
_computing_structure_solution 'SIR2019 (Giacovazzo et al., 2019)'
_diffrn_ambient_temperature 120(1)
_diffrn_detector 'CCD plate'
_diffrn_detector_area_resol_mean 7.9621
_diffrn_detector_type Eos
_diffrn_measured_fraction_theta_full 1.000
_diffrn_measured_fraction_theta_max 0.993
_diffrn_measurement_details
;
List of Runs (angles in degrees, time in seconds):

  # Type    Start    End  Width  t~exp~   \w     \q     \k     \f   Frames
--------------------------------------------------------------------------
  1  \w    -67.00 -21.00   1.00    3.00    --    0.00 -38.00  90.00   46
  2  \w    -26.00  68.00   1.00    3.00    --    0.00  38.00 -90.00   94
  3  \w    -69.00 -13.00   1.00    3.00    --    0.00 -77.00 -90.00   56
  4  \w    -19.00  34.00   1.00    3.00    --    0.00  57.00 150.00   53
  5  \w    -29.00  65.00   1.00    3.00    --    0.00  77.00  30.00   94
  6  \w    -36.00 -10.00   1.00    3.00    --   18.00 121.00 169.78   26
  7  \w    -18.00   7.00   1.00   12.00    --   30.00 111.00 162.23   25
  8  \w      1.00  30.00   1.00   12.00    --   38.00  90.00   9.33   29
  9  \w      0.00  25.00   1.00   12.00    --   38.00  92.00 -84.48   25
 10  \w      5.00  30.00   1.00   12.00    --   42.00  90.00  64.38   25
 11  \w      6.00  31.00   1.00   12.00    --   42.00  90.00 179.98   25
 12  \w     12.00  37.00   1.00   12.00    --   46.00  84.00 -37.99   25
 13  \w     14.00  39.00   1.00   12.00    --   46.00  81.00  -5.35   25
 14  \w     13.00  38.00   1.00   12.00    --   46.00  83.00 154.76   25
 15  \w     12.00  37.00   1.00   12.00    --   46.00  84.00  82.26   25
 16  \w     18.00  43.00   1.00   12.00    --   50.00  81.00  66.03   25
 17  \w     18.00  43.00   1.00   12.00    --   50.00  81.00 119.78   25
 18  \w     17.00  42.00   1.00   12.00    --   50.00  82.00-126.41   25
 19  \w     17.00  42.00   1.00   12.00    --   50.00  82.00 -90.22   25
 20  \w     19.00  44.00   1.00   12.00    --   50.00  80.00  19.81   25
 21  \w     17.00  42.00   1.00   12.00    --   50.00  82.00  38.49   25
 22  \w     17.00  45.00   1.00   12.00    --   50.00  82.00-177.28   28
 23  \w     18.00  43.00   1.00   12.00    --   50.00  81.00 -56.63   25
 24  \w     27.00  53.00   1.00   12.00    --   54.00  77.00 105.16   26
 25  \w     84.00 118.00   1.00   12.00    --   54.00  77.00 -43.62   34
 26  \w     23.00 110.00   1.00   12.00    --   54.00-125.00-180.00   87
 27  \w     24.00  50.00   1.00   12.00    --   54.00  77.00 -43.62   26
 28  \w     25.00  51.00   1.00   12.00    --   54.00  77.00  78.14   26
 29  \w     26.00  52.00   1.00   12.00    --   54.00  77.00 150.00   26
 30  \w    -15.00  75.00   1.00   12.00    --   54.00 -57.00 -30.00   90
 31  \w     26.00  52.00   1.00   12.00    --   54.00  77.00 -30.00   26
 32  \w     25.00  51.00   1.00   12.00    --   54.00  77.00   0.00   26
 33  \w     44.00  69.00   1.00   12.00    --   54.00-125.00  30.00   25
 34  \w    -16.00  84.00   1.00   12.00    --   54.00 -77.00-150.00  100
 35  \w     24.00  50.00   1.00   12.00    --   54.00  77.00-154.05   26
 36  \w     91.00 117.00   1.00   12.00    --   58.00  77.00 -76.15   26
 37  \w     30.00  56.00   1.00   12.00    --   58.00  76.00-129.21   26
 38  \w     29.00  55.00   1.00   12.00    --   58.00  75.00 138.30   26
 39  \w     29.00  55.00   1.00   12.00    --   58.00  77.00 172.10   26
 40  \w     29.00  62.00   1.00   12.00    --   58.00  75.00 -21.30   33
 41  \w     28.00  61.00   1.00   12.00    --   58.00  77.00 -76.15   33
 42  \w     29.00  54.00   1.00   12.00    --   58.00  76.00-137.48   25
 43  \w     31.00  57.00   1.00   12.00    --   58.00  76.00-101.74   26
 44  \w     28.00  54.00   1.00   12.00    --   58.00  77.00  28.78   26
 45  \w     30.00  56.00   1.00   12.00    --   58.00  76.00-111.99   26
 46  \w     29.00  55.00   1.00   12.00    --   58.00  76.00 -47.92   26
 47  \w     28.00  54.00   1.00   12.00    --   58.00  77.00  55.67   26
 48  \w     34.00  60.00   1.00   12.00    --   62.00  76.00 107.43   26
 49  \w     32.00  62.00   1.00   12.00    --   62.00  77.00 -19.43   30
 50  \w     32.00  58.00   1.00   12.00    --   62.00  77.00-164.30   26
 51  \w     34.00  60.00   1.00   12.00    --   62.00  75.00-117.18   26
 52  \w     36.00  61.00   1.00   12.00    --   62.00  74.00  24.40   25
 53  \w     33.00  59.00   1.00   12.00    --   62.00  75.00 -90.97   26
 54  \w     77.00 106.00   1.00   12.00    --   62.00  75.00 136.38   29
 55  \w     39.00  72.00   1.00   12.00    --   62.00  75.00 136.38   33
 56  \w     43.00  69.00   1.00   12.00    --   62.00  71.00 176.68   26
 57  \w     34.00  66.00   1.00   12.00    --   62.00  77.00 -67.41   32
 58  \w     33.00  59.00   1.00   12.00    --   62.00  75.00 159.08   26
 59  \w     40.00  84.00   1.00   12.00    --   66.00  73.00 159.45   44
 60  \w     37.00  62.00   1.00   12.00    --   66.00  76.00  -8.64   25
 61  \w     38.00  77.00   1.00   12.00    --   66.00  75.00  77.75   39
 62  \w     37.00  63.00   1.00   12.00    --   66.00  77.00 -54.95   26
 63  \w     37.00  63.00   1.00   12.00    --   66.00  76.00  59.62   26
 64  \w     40.00  66.00   1.00   12.00    --   66.00  76.00-158.79   26
 65  \w     45.00  71.00   1.00   12.00    --   66.00  61.00-106.60   26
 66  \w     47.00  75.00   1.00   12.00    --   70.00  67.00  29.24   28
 67  \w     44.00  70.00   1.00   12.00    --   70.00  74.00-108.26   26
 68  \w     45.00  71.00   1.00   12.00    --   70.00  69.00 -64.19   26
 69  \w     42.00  68.00   1.00   12.00    --   70.00  76.00-153.03   26
 70  \w     47.00  84.00   1.00   12.00    --   70.00  66.00 -20.41   37
 71  \w     42.00  68.00   1.00   12.00    --   70.00  73.00-172.50   26
 72  \w     79.00 135.00   1.00   12.00    --   70.00  73.00 -91.37   56
 73  \w     46.00  74.00   1.00   12.00    --   70.00  73.00 -91.37   28
 74  \w     74.00 110.00   1.00   12.00    --   70.00  74.00-108.26   36
 75  \w     46.00  76.00   1.00   12.00    --   74.00  73.00 138.18   30
 76  \w     55.00 138.00   1.00   12.00    --   74.00  48.00 -60.21   83
 77  \w     49.00  75.00   1.00   12.00    --   74.00  72.00  41.25   26
 78  \w     51.00  82.00   1.00   12.00    --   74.00  64.00 172.00   31
 79  \w     46.00  72.00   1.00   12.00    --   74.00  74.00  57.96   26
 80  \w     48.00  83.00   1.00   12.00    --   74.00  70.00  31.59   35
 81  \w     46.00  72.00   1.00   12.00    --   74.00  74.00 -11.87   26
 82  \w     49.00  75.00   1.00   12.00    --   74.00  69.00  16.83   26
 83  \w     48.00  80.00   1.00   12.00    --   74.00  71.00 126.96   32
 84  \w     48.00  84.00   1.00   12.00    --   74.00  70.00  90.79   36
 85  \w     54.00 143.00   1.00   12.00    --   78.00  67.00  83.58   89
 86  \w     49.00  91.00   1.00   12.00    --   78.00  76.00-160.98   42
 87  \w     51.00  77.00   1.00   12.00    --   78.00  76.00 -11.98   26
 88  \w     51.00  77.00   1.00   12.00    --   78.00  72.00  96.68   26
 89  \w     59.00 121.00   1.00   12.00    --   78.00  60.00 -24.61   62
 90  \w     50.00  81.00   1.00   12.00    --   78.00  73.00 -55.49   31
 91  \w     51.00  88.00   1.00   12.00    --   78.00  72.00 102.74   37
 92  \w     55.00  91.00   1.00   15.00    --   82.00  71.00-119.11   36
 93  \w     55.00  80.00   1.00   15.00    --   82.00  75.00-152.15   25
 94  \w     55.00  83.00   1.00   15.00    --   82.00  73.00-140.10   28
 95  \w     61.00  91.00   1.00   15.00    --   82.00  60.00   8.35   30
 96  \w     57.00  83.00   1.00   15.00    --   82.00  69.00  33.17   26
 97  \w     56.00  82.00   1.00   15.00    --   86.00  77.00 158.55   26
 98  \w     57.00 125.00   1.00   15.00    --   86.00  76.00  47.01   68
 99  \w     59.00  95.00   1.00   15.00    --   86.00  76.00 166.14   36
100  \w     56.00  82.00   1.00   15.00    --   86.00  77.00 -34.81   26
101  \w     59.00 156.00   1.00   15.00    --   86.00  74.00-138.32   97
102  \w     64.00 147.00   1.00   15.00    --   86.00  63.00  98.43   83
103  \w     65.00 102.00   1.00   15.00    --   86.00  63.00  15.56   37
104  \w     61.00  88.00   1.00   15.00    --   90.00  76.00 -84.91   27
105  \w     69.00 127.00   1.00   15.00    --   90.00  55.00 -27.22   58
106  \w     68.00 102.00   1.00   15.00    --   90.00  50.00-135.81   34
107  \w     81.00 107.00   1.00   15.00    --   90.00  60.00 -55.12   26
108  \w     67.00  93.00   1.00   15.00    --   94.00  72.00 134.05   26
109  \w     64.00  90.00   1.00   15.00    --   94.00  77.00   4.49   26
110  \w     73.00 100.00   1.00   15.00    --   98.00  70.00 -75.38   27
111  \w    109.00 135.00   1.00   15.00    --   98.00  68.00 152.32   26
112  \w     74.00 105.00   1.00   15.00    --   98.00  68.00 152.32   31
113  \w     76.00 114.00   1.00   15.00    --  102.00  70.00 -25.27   38
114  \w     41.00 130.00   1.00   15.00    --  108.00 -64.00 120.00   89
115  \w     78.00 103.00   1.00   15.00    --  108.00  77.00 150.00   25
116  \w     79.00 174.00   1.00   15.00    --  108.00  77.00 -30.00   95
117  \w    140.00 166.00   1.00   15.00    --  108.00  64.00-120.00   26
118  \w     85.00 111.00   1.00   15.00    --  108.00  64.00-120.00   26
119  \w    152.00 178.00   1.00   15.00    --  108.00  77.00 120.00   26
120  \w     78.00 104.00   1.00   15.00    --  108.00  77.00 120.00   26
121  \w     78.00 115.00   1.00   15.00    --  108.00  77.00   0.00   37
122  \w     78.00 173.00   1.00   15.00    --  108.00  77.00 -60.00   95
123  \w     78.00 103.00   1.00   15.00    --  108.00  77.00  60.00   25
124  \w    122.00 177.00   1.00   15.00    --  108.00  77.00-150.00   55
125  \w     78.00 103.00   1.00   15.00    --  108.00  77.00-150.00   25
126  \w    119.00 177.00   1.00   15.00    --  108.00  77.00  90.00   58
127  \w     78.00 104.00   1.00   15.00    --  108.00  77.00  90.00   26
128  \w     78.00 104.00   1.00   15.00    --  108.00  77.00  30.00   26
129  \w    128.00 156.00   1.00   15.00    --  108.00  77.00-180.00   28
130  \w     79.00 105.00   1.00   15.00    --  108.00  77.00-180.00   26
131  \w     79.00 105.00   1.00   15.00    --  108.00  77.00 -90.00   26
132  \w     73.00 110.00   1.00   15.00    --  108.00-111.00-120.00   37
133  \w     85.00 174.00   1.00   15.00    --  108.00  64.00 120.00   89
134  \w    135.00 161.00   1.00   15.00    --  108.00  64.00  60.00   26
135  \w     85.00 120.00   1.00   15.00    --  108.00  64.00  60.00   35
136  \w     85.00 111.00   1.00   15.00    --  108.00  64.00 -60.00   26
137  \w     37.00 112.00   1.00   15.00    --  108.00-111.00  90.00   75
138  \w     79.00 105.00   1.00   15.00    --  108.00  77.00-120.00   26
139  \w    100.00 174.00   1.00   15.00    --  108.00 111.00  30.00   74
140  \w     85.00 150.00   1.00   15.00    --  108.00  64.00  90.00   65
141  \w     36.00  96.00   1.00   15.00    --  108.00 -92.00   0.00   60
142  \w     36.00 103.00   1.00   15.00    --  108.00 -92.00 120.00   67
143  \w     36.00 109.00   1.00   15.00    --  108.00-111.00 -30.00   73
144  \w     87.00 155.00   1.00   15.00    --  108.00  50.00 164.17   68
145  \w     86.00 169.00   1.00   15.00    --  108.00  71.00  11.24   83
146  \w     87.00 131.00   1.00   15.00    --  108.00  53.00-139.93   44
147  \w     80.00 178.00   1.00   15.00    --  108.00  74.00 162.09   98
148  \w     86.00 158.00   1.00   15.00    --  108.00  38.00 -90.00   72
149  \w     87.00 171.00   1.00   15.00    --  108.00  64.00 -90.00   84
150  \w     86.00 106.00   1.00   15.00    --  108.00  64.00-150.00   20
;
_diffrn_measurement_device 'four-circle diffractometer'
_diffrn_measurement_device_type 'Agilent SuperNova, Dual, Cu at home/near, Eos'
_diffrn_measurement_method '\w scans'
_diffrn_measurement_specimen_support 'polyimid foil'
_diffrn_orient_matrix_type 'CrysAlisPro convention (1999,Acta A55,543-557)'
_diffrn_orient_matrix_UB_11 0.0818030000
_diffrn_orient_matrix_UB_12 -0.0407623000
_diffrn_orient_matrix_UB_13 0.0280249000
_diffrn_orient_matrix_UB_21 0.0368259000
_diffrn_orient_matrix_UB_22 0.0026563000
_diffrn_orient_matrix_UB_23 -0.0619875000
_diffrn_orient_matrix_UB_31 0.0434712000
_diffrn_orient_matrix_UB_32 0.0745139000
_diffrn_orient_matrix_UB_33 0.0175912000
_diffrn_radiation_collimation 'focusing mirrors'
_diffrn_radiation_monochromator mirror
_diffrn_radiation_probe x-ray
_diffrn_radiation_type 'Cu K\a'
_diffrn_radiation_wavelength 1.54184
_diffrn_radiation_xray_symbol K-L~2,3~
_diffrn_reflns_av_R_equivalents 0.0664
_diffrn_reflns_av_unetI/netI 0.0270
_diffrn_reflns_Laue_measured_fraction_full 1.000
_diffrn_reflns_Laue_measured_fraction_max 0.993
_diffrn_reflns_limit_h_max 19
_diffrn_reflns_limit_h_min -19
_diffrn_reflns_limit_k_max 22
_diffrn_reflns_limit_k_min -21
_diffrn_reflns_limit_l_max 27
_diffrn_reflns_limit_l_min -27
_diffrn_reflns_number 161650
_diffrn_reflns_point_group_measured_fraction_full 1.000
_diffrn_reflns_point_group_measured_fraction_max 0.993
_diffrn_reflns_theta_full 67.684
_diffrn_reflns_theta_max 71.067
_diffrn_reflns_theta_min 2.859
_diffrn_source 'microfocus X-Ray tube'
_diffrn_source_type 'Agilent SuperNova (Cu) X-ray Source'
_exptl_absorpt_coefficient_mu 0.954
_exptl_absorpt_correction_T_max 1.000
_exptl_absorpt_correction_T_min 0.832
_exptl_absorpt_correction_type gaussian
_exptl_absorpt_process_details
;
CrysAlisPro 1.171.40.53a (Rigaku Oxford Diffraction, 2019)
Numerical absorption correction based on gaussian integration over
 a multifaceted crystal model (Busing & Levy, 1957).
Empirical absorption correction using spherical harmonics,
 implemented in SCALE3 ABSPACK scaling algorithm.
;
_exptl_crystal_colour 'light yellow'
_exptl_crystal_density_diffrn 1.309
_exptl_crystal_description irregular
_exptl_crystal_F_000 2572
_exptl_crystal_size_max 0.134
_exptl_crystal_size_mid 0.095
_exptl_crystal_size_min 0.086
_refine_diff_density_max 0.983
_refine_diff_density_min -0.442
_refine_diff_density_rms 0.056
_refine_ls_extinction_method none
_refine_ls_goodness_of_fit_ref 1.022
_refine_ls_hydrogen_treatment mixed
_refine_ls_matrix_type full
_refine_ls_number_parameters 879
_refine_ls_number_reflns 11875
_refine_ls_number_restraints 255
_refine_ls_restrained_S_all 1.049
_refine_ls_R_factor_all 0.0695
_refine_ls_R_factor_gt 0.0544
_refine_ls_shift/su_max 0.000
_refine_ls_shift/su_mean 0.000
_refine_ls_structure_factor_coef Fsqd
_refine_ls_weighting_details 'w=1/[\s^2^(Fo^2^)+(0.0798P)^2^+5.2474P] where P=(Fo^2^+2Fc^2^)/3'
_refine_ls_weighting_scheme calc
_refine_ls_wR_factor_gt 0.1440
_refine_ls_wR_factor_ref 0.1552
_reflns_Friedel_coverage 0.000
_reflns_number_gt 9529
_reflns_number_total 11875
_reflns_threshold_expression 'I > 2\s(I)'
_cod_data_source_file ja9b10628_si_008.cif
_cod_data_source_block gr_fe6
_cod_original_cell_volume 6180.53(14)
_cod_original_sg_symbol_H-M 'P 21/c'
_cod_database_code 4129070
_audit_block_refno 3339
_audit_block_usercomment 'FE_470, irregular, light yellow'
_shelx_space_group_comment
;
The symmetry employed for this shelxl refinement is uniquely defined
by the following loop, which should always be used as a source of
symmetry information in preference to the above space-group names.
They are only intended as comments.
;
_shelx_estimated_absorpt_t_max 0.911
_shelx_estimated_absorpt_t_min 0.911
_reflns_odcompleteness_completeness 99.99
_reflns_odcompleteness_iscentric 1
_reflns_odcompleteness_theta 50.45
_shelxl_version_number 2018/3
_olex2_refinement_description
;
1. Fixed Uiso
 At 1.2 times of:
  All C(H) groups, All C(H,H) groups
 At 1.5 times of:
  All C(H,H,H) groups
2. Restrained distances
 C51-F51 \\sim C52-F52 \\sim C61-F61 \\sim C62-F62 \\sim C71A-F71A \\sim
C76A-F76A \\sim C71B-F71B ~
 C72B-F72B \\sim C81-F81 \\sim C82-F82
 with sigma of 0.02
3. Uiso/Uaniso restraints and constraints
C1 \\sim C2 \\sim C3 \\sim C4 \\sim C5 \\sim C6 \\sim C7 \\sim C8 \\sim C9
\\sim C10 \\sim C11 \\sim C12 \\sim C13 \\sim C14 \\sim C15 \\sim C16 \\sim C17
\\sim C18 \\sim C19 \\sim C20 \\sim C21 \\sim C22 \\sim C23 \\sim C24 \\sim C25
\\sim C26 \\sim C27 \\sim C28 \\sim C51 \\sim C52 \\sim C53 \\sim C54 \\sim C55
\\sim C56 \\sim C61 \\sim C62 \\sim C63 \\sim C64 \\sim C65 \\sim C66 \\sim
C71A \\sim C72A \\sim C73A \\sim C74A \\sim C75A \\sim C76A \\sim C71B \\sim
C72B \\sim C73B \\sim C74B \\sim C75B \\sim C76B \\sim C81 \\sim C82 \\sim C83
\\sim C84 \\sim C85 \\sim C86 \\sim C31 \\sim C32 \\sim C33 \\sim C34 \\sim C35
\\sim C36 \\sim C37 \\sim C38 \\sim C39 \\sim C40 \\sim C41 \\sim C42 \\sim C43
\\sim C44 \\sim C45 \\sim C46 \\sim F51 \\sim F52 \\sim F61 \\sim F62 \\sim
F71A \\sim F76A \\sim F71B \\sim F72B \\sim F81 \\sim F82: within 1A with sigma
of 0.01 and sigma for terminal atoms of 0.01
4. Rigid body (RIGU) restrains
 F71A, F76A, C71A, C72A, C73A, C74A, C75A, C76A, F71B, F72B, C71B, C72B, C73B,
 C74B, C75B, C76B
 with sigma for 1-2 distances of 0.004 and sigma for 1-3 distances of 0.004
 F81, F82, C81, C82, C83, C84, C85, C86
 with sigma for 1-2 distances of 0.004 and sigma for 1-3 distances of 0.004
5. Others
 Sof(Al1B)=1-FVAR(1)
 Sof(Al1A)=Sof(H)=FVAR(1)
 Sof(F71B)=Sof(F72B)=Sof(C71B)=Sof(C72B)=Sof(C73B)=Sof(H73B)=Sof(C74B)=
 Sof(H74B)=Sof(C75B)=Sof(H75B)=Sof(C76B)=Sof(H76B)=1-FVAR(2)
 Sof(F71A)=Sof(F76A)=Sof(C71A)=Sof(C72A)=Sof(H72A)=Sof(C73A)=Sof(H73A)=
 Sof(C74A)=Sof(H74A)=Sof(C75A)=Sof(H75A)=Sof(C76A)=FVAR(2)
 Fixed Sof: F81(0.5) F82(0.5) C81(0.5) C82(0.5) C83(0.5) H83(0.5) C84(0.5)
 H84(0.5) C85(0.5) H85(0.5) C86(0.5) H86(0.5)
6.a Secondary CH2 refined with riding coordinates:
 C31(H31A,H31B), C32(H32A,H32B), C33(H33A,H33B), C34(H34A,H34B), C35(H35A,
 H35B), C36(H36A,H36B), C37(H37A,H37B), C38(H38A,H38B), C39(H39A,H39B),
 C40(H40A,H40B), C41(H41A,H41B), C42(H42A,H42B), C43(H43A,H43B), C44(H44A,H44B),
  C45(H45A,H45B), C46(H46A,H46B)
6.b Aromatic/amide H refined with riding coordinates:
 C2(H2), C3(H3), C7(H7), C8(H8), C12(H12), C13(H13), C17(H17), C18(H18),
 C53(H53), C54(H54), C55(H55), C56(H56), C63(H63), C64(H64), C65(H65), C66(H66),
  C72A(H72A), C73A(H73A), C74A(H74A), C75A(H75A), C73B(H73B), C74B(H74B),
 C75B(H75B), C76B(H76B), C83(H83), C84(H84), C85(H85), C86(H86)
6.c Fitted hexagon refined as free rotating group:
 C71A(C72A,C73A,C74A,C75A,C76A), C71B(C72B,C73B,C74B,C75B,C76B), C81(C82,C83,
 C84,C85,C86)
6.d Idealised Me refined as rotating group:
 C21(H21A,H21B,H21C), C22(H22A,H22B,H22C), C23(H23A,H23B,H23C), C24(H24A,H24B,
 H24C), C25(H25A,H25B,H25C), C26(H26A,H26B,H26C), C27(H27A,H27B,H27C), C28(H28A,
 H28B,H28C)
;
_oxdiff_exptl_absorpt_empirical_details
;
Empirical correction (ABSPACK) includes:
- Absorption correction using spherical harmonics
- Frame scaling
- Detector area scaling
;
_oxdiff_exptl_absorpt_empirical_full_max 1.428
_oxdiff_exptl_absorpt_empirical_full_min 0.788
_cell_oxdiff_length_a 15.5492(3)
_cell_oxdiff_length_b 18.1293(4)
_cell_oxdiff_length_c 22.0600(4)
_cell_oxdiff_angle_alpha 90.0345(16)
_cell_oxdiff_angle_beta 96.3480(16)
_cell_oxdiff_angle_gamma 90.0134(16)
_cell_oxdiff_volume 6180.5(2)
_cell_oxdiff_measurement_reflns_used 33754

loop_
_symmetry_equiv_pos_as_xyz
'x, y, z'
'-x, y+1/2, -z+1/2'
'-x, -y, -z'
'x, -y-1/2, z-1/2'

loop_
_atom_site_label
_atom_site_type_symbol
_atom_site_fract_x
_atom_site_fract_y
_atom_site_fract_z
_atom_site_U_iso_or_equiv
_atom_site_adp_type
_atom_site_occupancy
_atom_site_site_symmetry_order
_atom_site_calc_flag
_atom_site_refinement_flags_posn
_atom_site_refinement_flags_adp
_atom_site_refinement_flags_occupancy
_atom_site_disorder_assembly
_atom_site_disorder_group
Al1A Al 0.81866(4) 0.60899(3) 0.62879(3) 0.0168(2) Uani 0.944(2) 1 d . . P A 1
H H 0.8622(14) 0.5916(13) 0.5701(10) 0.017(5) Uiso 0.944(2) 1 d . . P A 1
Al1B Al 0.7838(6) 0.6250(5) 0.6679(4) 0.016(3) Uani 0.056(2) 1 d . . P A 2
N1 N 0.91420(10) 0.64254(9) 0.68806(7) 0.0202(3) Uani 1 1 d . . . . .
N2 N 0.82247(10) 0.51260(9) 0.67015(7) 0.0208(4) Uani 1 1 d . . . . .
N3 N 0.69641(10) 0.58601(9) 0.60267(7) 0.0192(3) Uani 1 1 d . . . . .
N4 N 0.79001(10) 0.71511(9) 0.61670(7) 0.0191(3) Uani 1 1 d . . . . .
C1 C 0.96594(12) 0.70253(11) 0.67774(9) 0.0206(4) Uani 1 1 d . U . . .
C2 C 1.03277(13) 0.70767(11) 0.72435(9) 0.0230(4) Uani 1 1 d . U . . .
H2 H 1.077370 0.743746 0.728183 0.028 Uiso 1 1 calc R . . . .
C3 C 1.02225(13) 0.64910(11) 0.76529(9) 0.0233(4) Uani 1 1 d . U . . .
H3 H 1.058478 0.638360 0.801748 0.028 Uiso 1 1 calc R . . . .
C4 C 0.94931(13) 0.61051(11) 0.74218(9) 0.0210(4) Uani 1 1 d . U . . .
C5 C 0.90495(13) 0.54729(11) 0.77055(9) 0.0224(4) Uani 1 1 d . U . . .
C6 C 0.87017(13) 0.49111(11) 0.72372(9) 0.0215(4) Uani 1 1 d . U . . .
C7 C 0.86853(14) 0.41553(12) 0.72887(9) 0.0253(4) Uani 1 1 d . U . . .
H7 H 0.896763 0.386847 0.761195 0.030 Uiso 1 1 calc R . . . .
C8 C 0.81651(14) 0.38851(12) 0.67656(9) 0.0259(4) Uani 1 1 d . U . . .
H8 H 0.803182 0.338324 0.667260 0.031 Uiso 1 1 calc R . . . .
C9 C 0.78909(13) 0.44917(11) 0.64189(9) 0.0210(4) Uani 1 1 d . U . . .
C10 C 0.73067(13) 0.45092(11) 0.58210(9) 0.0220(4) Uani 1 1 d . U . . .
C11 C 0.67058(13) 0.51706(11) 0.58018(9) 0.0201(4) Uani 1 1 d . U . . .
C12 C 0.58510(13) 0.52018(11) 0.55597(9) 0.0222(4) Uani 1 1 d . U . . .
H12 H 0.551841 0.480633 0.537366 0.027 Uiso 1 1 calc R . . . .
C13 C 0.55598(13) 0.59324(12) 0.56395(9) 0.0227(4) Uani 1 1 d . U . . .
H13 H 0.499629 0.612017 0.551955 0.027 Uiso 1 1 calc R . . . .
C14 C 0.62554(12) 0.63185(11) 0.59258(9) 0.0203(4) Uani 1 1 d . U . . .
C15 C 0.62826(13) 0.71051(11) 0.61531(9) 0.0234(4) Uani 1 1 d . U . . .
C16 C 0.71097(13) 0.74920(11) 0.60353(9) 0.0204(4) Uani 1 1 d . U . . .
C17 C 0.72265(13) 0.82178(11) 0.58759(9) 0.0229(4) Uani 1 1 d . U . . .
H17 H 0.678576 0.857096 0.576427 0.027 Uiso 1 1 calc R . . . .
C18 C 0.81316(14) 0.83348(11) 0.59109(9) 0.0228(4) Uani 1 1 d . U . . .
H18 H 0.841421 0.878130 0.582463 0.027 Uiso 1 1 calc R . . . .
C19 C 0.85243(13) 0.76769(11) 0.60941(8) 0.0202(4) Uani 1 1 d . U . . .
C20 C 0.94834(13) 0.75108(11) 0.62197(9) 0.0216(4) Uani 1 1 d . U . . .
C21 C 0.96782(14) 0.51038(12) 0.81969(9) 0.0274(5) Uani 1 1 d . U . . .
H21A H 1.016764 0.489668 0.800962 0.041 Uiso 1 1 calc GR . . . .
H21B H 0.937882 0.470790 0.839165 0.041 Uiso 1 1 calc GR . . . .
H21C H 0.989054 0.547066 0.850385 0.041 Uiso 1 1 calc GR . . . .
C22 C 0.82776(14) 0.57726(12) 0.80160(10) 0.0290(5) Uani 1 1 d . U . . .
H22A H 0.849118 0.610589 0.834870 0.044 Uiso 1 1 calc GR . . . .
H22B H 0.796778 0.535994 0.817987 0.044 Uiso 1 1 calc GR . . . .
H22C H 0.788418 0.604192 0.771635 0.044 Uiso 1 1 calc GR . . . .
C23 C 0.67595(15) 0.38031(12) 0.57732(11) 0.0301(5) Uani 1 1 d . U . . .
H23A H 0.714104 0.337215 0.577821 0.045 Uiso 1 1 calc GR . . . .
H23B H 0.637171 0.380948 0.539177 0.045 Uiso 1 1 calc GR . . . .
H23C H 0.641617 0.377655 0.611914 0.045 Uiso 1 1 calc GR . . . .
C24 C 0.78311(14) 0.44965(13) 0.52628(10) 0.0288(5) Uani 1 1 d . U . . .
H24A H 0.821212 0.492840 0.527632 0.043 Uiso 1 1 calc GR . . . .
H24B H 0.743214 0.450764 0.488677 0.043 Uiso 1 1 calc GR . . . .
H24C H 0.818032 0.404560 0.527273 0.043 Uiso 1 1 calc GR . . . .
C25 C 0.54985(14) 0.75298(13) 0.58561(12) 0.0355(5) Uani 1 1 d . U . . .
H25A H 0.551803 0.754811 0.541403 0.053 Uiso 1 1 calc GR . . . .
H25B H 0.550719 0.803311 0.601912 0.053 Uiso 1 1 calc GR . . . .
H25C H 0.496701 0.728064 0.594442 0.053 Uiso 1 1 calc GR . . . .
C26 C 0.62456(16) 0.71000(13) 0.68506(10) 0.0327(5) Uani 1 1 d . U . . .
H26A H 0.570309 0.687159 0.694132 0.049 Uiso 1 1 calc GR . . . .
H26B H 0.627434 0.760791 0.700415 0.049 Uiso 1 1 calc GR . . . .
H26C H 0.673594 0.681736 0.704822 0.049 Uiso 1 1 calc GR . . . .
C27 C 0.99637(14) 0.82448(12) 0.63441(10) 0.0291(5) Uani 1 1 d . U . . .
H27A H 0.975723 0.848609 0.669822 0.044 Uiso 1 1 calc GR . . . .
H27B H 0.985421 0.856640 0.598689 0.044 Uiso 1 1 calc GR . . . .
H27C H 1.058619 0.815062 0.642665 0.044 Uiso 1 1 calc GR . . . .
C28 C 0.98491(15) 0.71648(13) 0.56609(10) 0.0301(5) Uani 1 1 d . U . . .
H28A H 1.047395 0.708990 0.575346 0.045 Uiso 1 1 calc GR . . . .
H28B H 0.973829 0.749640 0.531016 0.045 Uiso 1 1 calc GR . . . .
H28C H 0.956674 0.668899 0.556504 0.045 Uiso 1 1 calc GR . . . .
F51 F 0.67471(15) 0.30685(13) 0.27089(10) 0.0820(6) Uani 1 1 d D U . . .
F52 F 0.64677(13) 0.36086(11) 0.38004(11) 0.0777(6) Uani 1 1 d D U . . .
C51 C 0.70025(18) 0.26737(17) 0.32095(14) 0.0510(7) Uani 1 1 d D U . . .
C52 C 0.68593(18) 0.29508(17) 0.37699(16) 0.0524(7) Uani 1 1 d D U . . .
C53 C 0.7105(2) 0.2564(2) 0.42863(16) 0.0613(9) Uani 1 1 d . U . . .
H53 H 0.700480 0.275805 0.467232 0.074 Uiso 1 1 calc R . . . .
C54 C 0.7504(2) 0.1884(2) 0.42461(17) 0.0627(9) Uani 1 1 d . U . . .
H54 H 0.767451 0.160790 0.460524 0.075 Uiso 1 1 calc R . . . .
C55 C 0.76507(18) 0.16111(18) 0.36906(16) 0.0556(8) Uani 1 1 d . U . . .
H55 H 0.792318 0.114458 0.366521 0.067 Uiso 1 1 calc R . . . .
C56 C 0.74063(19) 0.20078(17) 0.31640(15) 0.0516(7) Uani 1 1 d . U . . .
H56 H 0.751675 0.182145 0.277782 0.062 Uiso 1 1 calc R . . . .
F61 F 0.38614(10) 0.55471(9) 0.79680(8) 0.0565(4) Uani 1 1 d D U . . .
F62 F 0.46286(14) 0.45388(11) 0.87207(9) 0.0715(6) Uani 1 1 d D U . . .
C61 C 0.46218(16) 0.52549(14) 0.78415(12) 0.0384(6) Uani 1 1 d D U . . .
C62 C 0.50227(18) 0.47449(15) 0.82332(12) 0.0419(6) Uani 1 1 d D U . . .
C63 C 0.58112(19) 0.44540(15) 0.81365(13) 0.0449(6) Uani 1 1 d . U . . .
H63 H 0.608831 0.410345 0.841261 0.054 Uiso 1 1 calc R . . . .
C64 C 0.61986(18) 0.46790(14) 0.76293(13) 0.0422(6) Uani 1 1 d . U . . .
H64 H 0.674437 0.448344 0.755567 0.051 Uiso 1 1 calc R . . . .
C65 C 0.57848(17) 0.51891(14) 0.72327(12) 0.0400(6) Uani 1 1 d . U . . .
H65 H 0.604776 0.534282 0.688520 0.048 Uiso 1 1 calc R . . . .
C66 C 0.49920(18) 0.54775(14) 0.73372(12) 0.0413(6) Uani 1 1 d . U . . .
H66 H 0.470734 0.582589 0.706262 0.050 Uiso 1 1 calc R . . . .
F71A F 0.5996(3) 0.0007(3) 0.5069(2) 0.1027(16) Uani 0.595(4) 1 d D U P B 3
F76A F 0.5383(3) 0.1352(3) 0.5327(2) 0.1052(17) Uani 0.595(4) 1 d D U P B 3
C71A C 0.6501(3) 0.0472(2) 0.5416(2) 0.0577(14) Uani 0.595(4) 1 d D U P B 3
C72A C 0.7325(3) 0.0258(2) 0.5662(3) 0.070(2) Uani 0.595(4) 1 d G U P B 3
H72A H 0.753480 -0.021951 0.557766 0.084 Uiso 0.595(4) 1 calc R . P B 3
C73A C 0.7841(2) 0.0741(3) 0.6032(3) 0.083(2) Uani 0.595(4) 1 d G U P B 3
H73A H 0.840350 0.059441 0.619986 0.100 Uiso 0.595(4) 1 calc R . P B 3
C74A C 0.7533(3) 0.1439(2) 0.6156(2) 0.0789(18) Uani 0.595(4) 1 d G U P B 3
H74A H 0.788578 0.176960 0.640819 0.095 Uiso 0.595(4) 1 calc R . P B 3
C75A C 0.6710(3) 0.16538(19) 0.5910(3) 0.0698(18) Uani 0.595(4) 1 d G U P B 3
H75A H 0.649937 0.213089 0.599431 0.084 Uiso 0.595(4) 1 calc R . P B 3
C76A C 0.6194(2) 0.1170(2) 0.5540(2) 0.0610(15) Uani 0.595(4) 1 d DG U P B 3
F71B F 0.5929(8) 0.2193(5) 0.5488(6) 0.192(5) Uani 0.405(4) 1 d D U P B 4
F72B F 0.7282(9) 0.2007(4) 0.6233(3) 0.178(5) Uani 0.405(4) 1 d D U P B 4
C71B C 0.6276(5) 0.1589(3) 0.5500(3) 0.061(2) Uani 0.405(4) 1 d D U P B 4
C72B C 0.7022(5) 0.1455(3) 0.5892(3) 0.068(2) Uani 0.405(4) 1 d DG U P B 4
C73B C 0.7406(4) 0.0762(4) 0.5909(3) 0.072(2) Uani 0.405(4) 1 d G U P B 4
H73B H 0.791542 0.067052 0.617701 0.086 Uiso 0.405(4) 1 calc R . P B 4
C74B C 0.7045(5) 0.0202(3) 0.5532(4) 0.063(2) Uani 0.405(4) 1 d G U P B 4
H74B H 0.730712 -0.027153 0.554273 0.076 Uiso 0.405(4) 1 calc R . P B 4
C75B C 0.6299(5) 0.0336(3) 0.5139(4) 0.079(3) Uani 0.405(4) 1 d G U P B 4
H75B H 0.605218 -0.004620 0.488144 0.095 Uiso 0.405(4) 1 calc R . P B 4
C76B C 0.5915(4) 0.1030(4) 0.5123(3) 0.069(2) Uani 0.405(4) 1 d G U P B 4
H76B H 0.540555 0.112119 0.485442 0.083 Uiso 0.405(4) 1 calc R . P B 4
F81 F 1.0841(6) 0.1421(5) 0.5523(4) 0.172(3) Uani 0.5 1 d D U P C -5
F82 F 1.1749(4) 0.0206(5) 0.5475(3) 0.136(2) Uani 0.5 1 d D U P C -5
C81 C 1.0465(6) 0.0866(5) 0.5307(3) 0.107(3) Uani 0.5 1 d D U P C -5
C82 C 1.0942(5) 0.0220(6) 0.5283(3) 0.108(3) Uani 0.5 1 d DG U P C -5
C83 C 1.0538(7) -0.0428(5) 0.5068(4) 0.117(4) Uani 0.5 1 d G U P C -5
H83 H 1.086471 -0.086886 0.505219 0.140 Uiso 0.5 1 calc R . P C -5
C84 C 0.9656(7) -0.0430(6) 0.4877(4) 0.124(5) Uani 0.5 1 d G U P C -5
H84 H 0.937967 -0.087239 0.472990 0.149 Uiso 0.5 1 calc R . P C -5
C85 C 0.9178(5) 0.0216(7) 0.4900(4) 0.123(5) Uani 0.5 1 d G U P C -5
H85 H 0.857521 0.021455 0.476959 0.148 Uiso 0.5 1 calc R . P C -5
C86 C 0.9582(6) 0.0864(6) 0.5115(3) 0.115(4) Uani 0.5 1 d G U P C -5
H86 H 0.925578 0.130504 0.513158 0.138 Uiso 0.5 1 calc R . P C -5
O1 O 0.20718(9) 0.32294(8) 0.70203(6) 0.0268(3) Uani 1 1 d . . . . .
O2 O 0.07516(10) 0.35986(10) 0.61631(8) 0.0373(4) Uani 1 1 d . . . . .
O3 O 0.11517(12) 0.50350(10) 0.61503(9) 0.0443(4) Uani 1 1 d . . . . .
O4 O 0.23688(12) 0.47163(9) 0.70767(8) 0.0406(4) Uani 1 1 d . . . . .
O5 O 0.28904(9) 0.38447(8) 0.59453(6) 0.0244(3) Uani 1 1 d . . . . .
O6 O 0.42830(9) 0.35390(9) 0.67738(7) 0.0291(3) Uani 1 1 d . . . . .
O7 O 0.40058(10) 0.20735(9) 0.67358(7) 0.0297(3) Uani 1 1 d . . . . .
O8 O 0.26473(10) 0.23355(9) 0.59150(7) 0.0296(3) Uani 1 1 d . . . . .
C31 C 0.13227(15) 0.27440(13) 0.69051(11) 0.0323(5) Uani 1 1 d . U . . .
H31A H 0.122093 0.248771 0.728689 0.039 Uiso 1 1 calc R . . . .
H31B H 0.143859 0.236548 0.660099 0.039 Uiso 1 1 calc R . . . .
C32 C 0.05285(16) 0.31788(15) 0.66718(12) 0.0380(6) Uani 1 1 d . U . . .
H32A H 0.004062 0.284212 0.654386 0.046 Uiso 1 1 calc R . . . .
H32B H 0.035631 0.351056 0.699369 0.046 Uiso 1 1 calc R . . . .
C33 C 0.00955(17) 0.41209(18) 0.59237(15) 0.0534(8) Uani 1 1 d . U . . .
H33A H -0.048318 0.394067 0.600164 0.064 Uiso 1 1 calc R . . . .
H33B H 0.010228 0.417084 0.547756 0.064 Uiso 1 1 calc R . . . .
C34 C 0.0269(2) 0.4857(2) 0.62250(18) 0.0691(11) Uani 1 1 d . U . . .
H34A H -0.012757 0.523641 0.602929 0.083 Uiso 1 1 calc R . . . .
H34B H 0.018704 0.482912 0.666293 0.083 Uiso 1 1 calc R . . . .
C35 C 0.1482(3) 0.56068(17) 0.65808(16) 0.0691(10) Uani 1 1 d . U . . .
H35A H 0.101308 0.596360 0.663156 0.083 Uiso 1 1 calc R . . . .
H35B H 0.195405 0.587699 0.641091 0.083 Uiso 1 1 calc R . . . .
C36 C 0.1810(2) 0.53055(17) 0.71812(16) 0.0602(8) Uani 1 1 d . U . . .
H36A H 0.212740 0.569048 0.743379 0.072 Uiso 1 1 calc R . . . .
H36B H 0.132467 0.512709 0.739693 0.072 Uiso 1 1 calc R . . . .
C37 C 0.26554(19) 0.42419(17) 0.75944(12) 0.0472(7) Uani 1 1 d . U . . .
H37A H 0.264657 0.452265 0.797845 0.057 Uiso 1 1 calc R . . . .
H37B H 0.325682 0.407782 0.756580 0.057 Uiso 1 1 calc R . . . .
C38 C 0.20876(18) 0.35973(15) 0.76009(10) 0.0385(6) Uani 1 1 d . U . . .
H38A H 0.230758 0.325796 0.793403 0.046 Uiso 1 1 calc R . . . .
H38B H 0.149619 0.375438 0.766929 0.046 Uiso 1 1 calc R . . . .
C39 C 0.36151(14) 0.43495(12) 0.60193(10) 0.0286(5) Uani 1 1 d . U . . .
H39A H 0.351053 0.473322 0.632198 0.034 Uiso 1 1 calc R . . . .
H39B H 0.367625 0.459693 0.562647 0.034 Uiso 1 1 calc R . . . .
C40 C 0.44378(15) 0.39349(13) 0.62315(10) 0.0308(5) Uani 1 1 d . U . . .
H40A H 0.458307 0.358717 0.591212 0.037 Uiso 1 1 calc R . . . .
H40B H 0.492527 0.428380 0.632093 0.037 Uiso 1 1 calc R . . . .
C41 C 0.49774(15) 0.30483(14) 0.69871(11) 0.0350(5) Uani 1 1 d . U . . .
H41A H 0.498464 0.297202 0.743180 0.042 Uiso 1 1 calc R . . . .
H41B H 0.553741 0.326942 0.691044 0.042 Uiso 1 1 calc R . . . .
C42 C 0.48596(15) 0.23188(14) 0.66623(11) 0.0359(5) Uani 1 1 d . U . . .
H42A H 0.492959 0.237806 0.622456 0.043 Uiso 1 1 calc R . . . .
H42B H 0.529254 0.195734 0.684188 0.043 Uiso 1 1 calc R . . . .
C43 C 0.36936(16) 0.14896(13) 0.63337(11) 0.0349(5) Uani 1 1 d . U . . .
H43A H 0.327297 0.118509 0.652890 0.042 Uiso 1 1 calc R . . . .
H43B H 0.418139 0.116878 0.624850 0.042 Uiso 1 1 calc R . . . .
C44 C 0.32629(17) 0.18098(14) 0.57438(11) 0.0364(5) Uani 1 1 d . U . . .
H44A H 0.369539 0.205311 0.551368 0.044 Uiso 1 1 calc R . . . .
H44B H 0.296979 0.141722 0.548597 0.044 Uiso 1 1 calc R . . . .
C45 C 0.22669(15) 0.27939(13) 0.54186(10) 0.0312(5) Uani 1 1 d . U . . .
H45A H 0.167512 0.294012 0.549545 0.037 Uiso 1 1 calc R . . . .
H45B H 0.222357 0.250912 0.503365 0.037 Uiso 1 1 calc R . . . .
C46 C 0.28018(15) 0.34696(13) 0.53564(9) 0.0307(5) Uani 1 1 d . U . . .
H46A H 0.337832 0.333192 0.524165 0.037 Uiso 1 1 calc R . . . .
H46B H 0.251542 0.379752 0.503663 0.037 Uiso 1 1 calc R . . . .
Li1 Li 0.1869(2) 0.4135(2) 0.63375(17) 0.0299(8) Uani 1 1 d . . . . .
Li2 Li 0.3146(2) 0.2950(2) 0.66257(16) 0.0277(8) Uani 1 1 d . . . . .

loop_
_atom_site_aniso_label
_atom_site_aniso_U_11
_atom_site_aniso_U_22
_atom_site_aniso_U_33
_atom_site_aniso_U_23
_atom_site_aniso_U_13
_atom_site_aniso_U_12
Al1A 0.0165(3) 0.0142(3) 0.0188(3) 0.0004(2) -0.0019(2) 0.0004(2)
Al1B 0.017(5) 0.014(5) 0.019(6) -0.001(4) 0.004(4) 0.005(4)
N1 0.0209(8) 0.0155(8) 0.0230(8) 0.0007(6) -0.0024(6) -0.0005(7)
N2 0.0197(8) 0.0176(8) 0.0237(8) 0.0020(7) -0.0028(6) -0.0008(7)
N3 0.0193(8) 0.0172(8) 0.0205(8) 0.0013(6) -0.0007(6) -0.0013(6)
N4 0.0196(8) 0.0155(8) 0.0213(8) 0.0006(6) -0.0017(6) -0.0001(6)
C1 0.0196(9) 0.0164(10) 0.0250(10) -0.0035(8) -0.0009(8) -0.0007(8)
C2 0.0210(10) 0.0189(10) 0.0281(10) -0.0033(8) -0.0019(8) -0.0002(8)
C3 0.0218(10) 0.0233(11) 0.0229(10) -0.0018(8) -0.0053(8) 0.0029(8)
C4 0.0213(10) 0.0181(10) 0.0226(9) 0.0007(8) -0.0022(8) 0.0035(8)
C5 0.0245(10) 0.0185(10) 0.0233(10) 0.0008(8) -0.0012(8) 0.0029(8)
C6 0.0218(10) 0.0201(10) 0.0220(9) 0.0014(8) -0.0007(8) 0.0014(8)
C7 0.0311(11) 0.0202(10) 0.0236(10) 0.0049(8) -0.0009(8) 0.0022(9)
C8 0.0334(11) 0.0160(10) 0.0277(10) 0.0019(8) 0.0006(9) -0.0007(9)
C9 0.0207(9) 0.0175(10) 0.0244(10) 0.0006(8) 0.0014(8) -0.0012(8)
C10 0.0209(10) 0.0195(10) 0.0247(10) -0.0008(8) -0.0012(8) -0.0002(8)
C11 0.0204(9) 0.0197(10) 0.0202(9) -0.0002(8) 0.0022(7) -0.0025(8)
C12 0.0209(10) 0.0217(10) 0.0233(10) -0.0011(8) -0.0010(8) -0.0047(8)
C13 0.0169(9) 0.0260(11) 0.0245(10) 0.0023(8) -0.0008(8) 0.0005(8)
C14 0.0200(10) 0.0216(10) 0.0189(9) 0.0015(8) 0.0012(7) 0.0008(8)
C15 0.0229(10) 0.0214(10) 0.0259(10) -0.0010(8) 0.0031(8) 0.0016(8)
C16 0.0236(10) 0.0177(10) 0.0192(9) -0.0018(7) -0.0008(7) 0.0021(8)
C17 0.0266(10) 0.0189(10) 0.0222(10) 0.0010(8) -0.0013(8) 0.0059(8)
C18 0.0300(11) 0.0162(10) 0.0217(9) 0.0003(8) 0.0008(8) -0.0021(8)
C19 0.0253(10) 0.0160(10) 0.0186(9) -0.0016(7) -0.0013(7) -0.0016(8)
C20 0.0225(10) 0.0184(10) 0.0233(10) -0.0007(8) 0.0003(8) -0.0025(8)
C21 0.0335(12) 0.0242(11) 0.0230(10) 0.0031(8) -0.0033(9) 0.0027(9)
C22 0.0302(11) 0.0238(11) 0.0340(11) -0.0014(9) 0.0074(9) 0.0019(9)
C23 0.0286(11) 0.0211(11) 0.0391(12) -0.0036(9) -0.0030(9) -0.0011(9)
C24 0.0278(11) 0.0313(12) 0.0267(11) -0.0020(9) 0.0006(9) 0.0044(9)
C25 0.0239(11) 0.0251(12) 0.0565(15) -0.0009(11) -0.0001(10) 0.0053(9)
C26 0.0379(13) 0.0307(12) 0.0309(12) -0.0058(10) 0.0103(10) -0.0038(10)
C27 0.0272(11) 0.0243(11) 0.0347(12) 0.0034(9) -0.0012(9) -0.0073(9)
C28 0.0308(11) 0.0319(12) 0.0277(11) -0.0027(9) 0.0037(9) 0.0003(9)
F51 0.0893(15) 0.0774(14) 0.0776(14) 0.0148(11) 0.0022(12) 0.0005(12)
F52 0.0665(12) 0.0557(12) 0.1127(17) -0.0122(11) 0.0175(11) 0.0162(10)
C51 0.0409(15) 0.0516(18) 0.0601(18) 0.0010(14) 0.0030(13) -0.0055(13)
C52 0.0351(14) 0.0484(17) 0.075(2) -0.0170(15) 0.0139(14) 0.0012(13)
C53 0.0502(18) 0.072(2) 0.062(2) -0.0179(17) 0.0060(15) 0.0037(16)
C54 0.0481(17) 0.071(2) 0.069(2) 0.0009(17) 0.0028(15) 0.0021(16)
C55 0.0373(15) 0.0501(18) 0.081(2) -0.0076(16) 0.0117(14) -0.0037(13)
C56 0.0433(15) 0.0514(18) 0.0628(18) -0.0203(15) 0.0182(13) -0.0132(13)
F61 0.0446(9) 0.0489(10) 0.0776(12) -0.0005(8) 0.0139(8) 0.0046(7)
F62 0.0854(14) 0.0684(13) 0.0670(12) 0.0194(10) 0.0367(10) 0.0086(10)
C61 0.0343(13) 0.0311(13) 0.0498(15) -0.0055(11) 0.0051(11) -0.0023(10)
C62 0.0504(16) 0.0372(14) 0.0400(14) 0.0035(11) 0.0141(12) -0.0047(12)
C63 0.0498(16) 0.0360(14) 0.0479(15) 0.0047(12) 0.0008(12) 0.0035(12)
C64 0.0419(14) 0.0334(14) 0.0519(15) -0.0048(12) 0.0078(12) -0.0028(11)
C65 0.0474(15) 0.0355(14) 0.0385(13) -0.0028(11) 0.0108(11) -0.0113(12)
C66 0.0490(15) 0.0327(13) 0.0408(14) 0.0006(11) -0.0014(12) -0.0052(12)
F71A 0.092(3) 0.114(4) 0.099(3) -0.012(3) -0.003(2) -0.025(3)
F76A 0.070(3) 0.123(4) 0.123(4) 0.036(3) 0.014(2) 0.038(3)
C71A 0.066(3) 0.048(3) 0.061(4) 0.001(3) 0.014(3) -0.010(2)
C72A 0.065(4) 0.050(4) 0.098(5) 0.017(3) 0.017(3) 0.010(3)
C73A 0.055(4) 0.067(4) 0.135(6) -0.012(4) 0.043(4) -0.026(3)
C74A 0.063(4) 0.087(4) 0.090(5) -0.005(4) 0.024(3) -0.023(3)
C75A 0.077(4) 0.054(4) 0.085(4) 0.010(3) 0.039(3) 0.001(3)
C76A 0.056(3) 0.063(4) 0.067(3) 0.016(3) 0.022(3) 0.018(3)
F71B 0.220(11) 0.107(6) 0.264(13) 0.023(7) 0.098(9) 0.070(7)
F72B 0.376(15) 0.068(4) 0.078(4) -0.016(4) -0.033(6) -0.060(7)
C71B 0.075(5) 0.052(4) 0.064(4) 0.011(4) 0.039(3) 0.018(4)
C72B 0.093(6) 0.054(4) 0.060(4) 0.000(3) 0.022(4) -0.008(4)
C73B 0.071(6) 0.059(4) 0.091(6) 0.030(4) 0.032(5) -0.015(4)
C74B 0.056(5) 0.035(4) 0.100(5) 0.030(3) 0.018(4) 0.016(3)
C75B 0.076(5) 0.060(5) 0.101(6) -0.004(5) 0.006(5) -0.016(4)
C76B 0.054(5) 0.076(5) 0.081(6) 0.009(4) 0.023(4) 0.011(4)
F81 0.186(8) 0.205(8) 0.118(6) 0.046(6) -0.011(5) -0.027(6)
F82 0.101(4) 0.229(8) 0.080(3) 0.003(4) 0.012(3) 0.030(4)
C81 0.095(6) 0.188(10) 0.037(5) 0.051(6) 0.005(4) -0.011(6)
C82 0.084(6) 0.204(10) 0.036(4) 0.027(6) 0.005(4) -0.013(6)
C83 0.094(6) 0.215(11) 0.042(5) 0.030(7) 0.013(5) -0.032(8)
C84 0.113(8) 0.200(13) 0.057(7) 0.043(8) 0.000(6) -0.035(8)
C85 0.074(7) 0.219(13) 0.073(8) 0.073(8) -0.001(6) -0.032(7)
C86 0.105(7) 0.182(12) 0.058(6) 0.061(7) 0.016(5) -0.010(7)
O1 0.0296(8) 0.0272(8) 0.0243(7) 0.0038(6) 0.0055(6) 0.0020(6)
O2 0.0247(8) 0.0393(10) 0.0473(10) 0.0138(8) 0.0017(7) 0.0026(7)
O3 0.0414(10) 0.0346(10) 0.0595(11) 0.0141(9) 0.0181(8) 0.0122(8)
O4 0.0583(11) 0.0288(9) 0.0371(9) -0.0031(7) 0.0153(8) -0.0013(8)
O5 0.0258(7) 0.0265(8) 0.0217(7) 0.0022(6) 0.0051(6) 0.0020(6)
O6 0.0257(8) 0.0325(9) 0.0290(8) 0.0066(6) 0.0027(6) 0.0006(6)
O7 0.0293(8) 0.0323(9) 0.0274(8) 0.0031(6) 0.0032(6) 0.0010(7)
O8 0.0343(8) 0.0286(8) 0.0251(7) -0.0010(6) 0.0005(6) 0.0061(7)
C31 0.0314(12) 0.0253(12) 0.0411(13) 0.0065(10) 0.0083(10) -0.0034(9)
C32 0.0316(12) 0.0380(14) 0.0447(14) 0.0094(11) 0.0057(10) -0.0044(11)
C33 0.0283(13) 0.065(2) 0.0646(19) 0.0199(16) -0.0075(12) 0.0101(13)
C34 0.0515(18) 0.073(2) 0.087(2) 0.038(2) 0.0261(17) 0.0330(17)
C35 0.114(3) 0.0314(16) 0.068(2) 0.0033(15) 0.036(2) 0.0261(17)
C36 0.072(2) 0.0396(16) 0.073(2) -0.0173(15) 0.0237(17) 0.0089(15)
C37 0.0513(16) 0.0519(17) 0.0378(14) -0.0066(12) 0.0028(12) -0.0011(13)
C38 0.0496(15) 0.0406(14) 0.0260(11) 0.0020(10) 0.0064(10) 0.0053(12)
C39 0.0283(11) 0.0247(11) 0.0343(11) 0.0059(9) 0.0092(9) -0.0010(9)
C40 0.0289(11) 0.0332(13) 0.0313(11) 0.0063(9) 0.0079(9) -0.0030(10)
C41 0.0246(11) 0.0426(14) 0.0366(12) 0.0092(11) -0.0021(9) -0.0012(10)
C42 0.0271(11) 0.0412(14) 0.0398(13) 0.0113(11) 0.0063(10) 0.0085(10)
C43 0.0424(14) 0.0249(12) 0.0372(13) 0.0009(10) 0.0028(10) 0.0063(10)
C44 0.0458(14) 0.0317(13) 0.0309(12) -0.0052(10) 0.0011(10) 0.0107(11)
C45 0.0347(12) 0.0353(13) 0.0218(10) -0.0014(9) -0.0052(9) 0.0073(10)
C46 0.0376(12) 0.0379(13) 0.0168(10) 0.0020(9) 0.0037(9) 0.0092(10)
Li1 0.0283(19) 0.029(2) 0.0333(19) 0.0034(16) 0.0058(15) 0.0055(15)
Li2 0.0277(18) 0.029(2) 0.0260(17) 0.0004(15) 0.0035(14) 0.0020(15)

loop_
_atom_type_symbol
_atom_type_description
_atom_type_scat_dispersion_real
_atom_type_scat_dispersion_imag
_atom_type_scat_source
C C 0.0181 0.0091 'International Tables Vol C Tables 4.2.6.8 and 6.1.1.4'
H H 0.0000 0.0000 'International Tables Vol C Tables 4.2.6.8 and 6.1.1.4'
Al Al 0.2130 0.2455 'International Tables Vol C Tables 4.2.6.8 and 6.1.1.4'
F F 0.0727 0.0534 'International Tables Vol C Tables 4.2.6.8 and 6.1.1.4'
Li Li 0.0008 0.0003 'International Tables Vol C Tables 4.2.6.8 and 6.1.1.4'
N N 0.0311 0.0180 'International Tables Vol C Tables 4.2.6.8 and 6.1.1.4'
O O 0.0492 0.0322 'International Tables Vol C Tables 4.2.6.8 and 6.1.1.4'

loop_
_exptl_crystal_face_index_h
_exptl_crystal_face_index_k
_exptl_crystal_face_index_l
_exptl_crystal_face_perp_dist
-2 -11 -1 0.0479
4 10 4 0.0411
7 6 5 0.0491
7 -6 6 0.0601
-8 3 -7 0.0605
-7 -5 9 0.0489
9 -3 -8 0.0521
-1 -9 -8 0.0432
0 12 0 0.0347
3 -5 -13 0.0377
0 9 10 0.0440
2 7 -11 0.0258
-3 -6 -11 0.0506
-1 10 7 0.0335
6 -8 -8 0.0486
7 2 -11 0.0366

loop_
_geom_angle_atom_site_label_1
_geom_angle_atom_site_label_2
_geom_angle_atom_site_label_3
_geom_angle
N1 Al1A H 104.5(8)
N1 Al1A N2 89.08(7)
N1 Al1A N3 153.52(8)
N1 Al1A N4 86.09(7)
N2 Al1A H 102.3(8)
N2 Al1A N3 85.80(7)
N2 Al1A N4 156.42(8)
N3 Al1A H 102.0(8)
N3 Al1A N4 88.30(7)
N4 Al1A H 101.3(8)
N1 Al1B N2 82.7(3)
N3 Al1B N1 142.1(5)
N3 Al1B N2 81.2(4)
N4 Al1B N1 83.5(4)
N4 Al1B N2 140.2(5)
N4 Al1B N3 87.3(4)
C1 N1 Al1A 122.92(13)
C1 N1 Al1B 131.6(3)
C4 N1 Al1A 129.93(14)
C4 N1 Al1B 114.1(3)
C4 N1 C1 106.84(16)
C6 N2 Al1A 129.28(14)
C6 N2 Al1B 114.5(3)
C6 N2 C9 106.95(16)
C9 N2 Al1A 122.57(13)
C9 N2 Al1B 134.1(3)
C11 N3 Al1A 121.82(13)
C11 N3 Al1B 136.4(3)
C14 N3 Al1A 130.44(14)
C14 N3 Al1B 111.8(3)
C14 N3 C11 106.87(16)
C16 N4 Al1A 130.13(13)
C16 N4 Al1B 112.9(3)
C16 N4 C19 106.74(16)
C19 N4 Al1A 122.22(13)
C19 N4 Al1B 135.2(3)
N1 C1 C20 122.24(17)
C2 C1 N1 109.45(18)
C2 C1 C20 128.30(18)
C1 C2 H2 126.4
C1 C2 C3 107.12(18)
C3 C2 H2 126.4
C2 C3 H3 126.5
C4 C3 C2 106.98(17)
C4 C3 H3 126.5
N1 C4 C5 121.43(17)
C3 C4 N1 109.62(18)
C3 C4 C5 128.73(18)
C4 C5 C21 109.89(17)
C4 C5 C22 109.31(17)
C6 C5 C4 111.96(17)
C6 C5 C21 110.07(17)
C6 C5 C22 107.69(17)
C21 C5 C22 107.81(17)
N2 C6 C5 120.98(17)
C7 C6 N2 109.80(18)
C7 C6 C5 128.63(18)
C6 C7 H7 126.6
C6 C7 C8 106.85(18)
C8 C7 H7 126.6
C7 C8 H8 126.6
C9 C8 C7 106.82(18)
C9 C8 H8 126.6
N2 C9 C10 122.29(17)
C8 C9 N2 109.57(17)
C8 C9 C10 128.14(18)
C9 C10 C23 108.46(17)
C9 C10 C24 111.95(16)
C11 C10 C9 110.38(16)
C11 C10 C23 108.76(16)
C11 C10 C24 111.45(17)
C23 C10 C24 105.64(17)
N3 C11 C10 123.25(17)
C12 C11 N3 109.31(17)
C12 C11 C10 127.43(18)
C11 C12 H12 126.3
C11 C12 C13 107.33(18)
C13 C12 H12 126.3
C12 C13 H13 126.7
C14 C13 C12 106.58(17)
C14 C13 H13 126.7
N3 C14 C13 109.90(18)
N3 C14 C15 121.50(17)
C13 C14 C15 128.45(18)
C14 C15 C16 111.94(16)
C14 C15 C25 109.95(17)
C14 C15 C26 108.81(17)
C16 C15 C25 110.27(18)
C16 C15 C26 107.44(17)
C25 C15 C26 108.33(18)
N4 C16 C15 120.77(17)
N4 C16 C17 110.00(18)
C17 C16 C15 128.66(18)
C16 C17 H17 126.7
C16 C17 C18 106.67(18)
C18 C17 H17 126.7
C17 C18 H18 126.5
C19 C18 C17 106.96(18)
C19 C18 H18 126.5
N4 C19 C20 122.08(17)
C18 C19 N4 109.63(18)
C18 C19 C20 128.28(18)
C1 C20 C19 110.48(16)
C1 C20 C27 108.51(16)
C1 C20 C28 111.32(17)
C19 C20 C27 108.06(17)
C19 C20 C28 112.05(16)
C27 C20 C28 106.22(17)
C5 C21 H21A 109.5
C5 C21 H21B 109.5
C5 C21 H21C 109.5
H21A C21 H21B 109.5
H21A C21 H21C 109.5
H21B C21 H21C 109.5
C5 C22 H22A 109.5
C5 C22 H22B 109.5
C5 C22 H22C 109.5
H22A C22 H22B 109.5
H22A C22 H22C 109.5
H22B C22 H22C 109.5
C10 C23 H23A 109.5
C10 C23 H23B 109.5
C10 C23 H23C 109.5
H23A C23 H23B 109.5
H23A C23 H23C 109.5
H23B C23 H23C 109.5
C10 C24 H24A 109.5
C10 C24 H24B 109.5
C10 C24 H24C 109.5
H24A C24 H24B 109.5
H24A C24 H24C 109.5
H24B C24 H24C 109.5
C15 C25 H25A 109.5
C15 C25 H25B 109.5
C15 C25 H25C 109.5
H25A C25 H25B 109.5
H25A C25 H25C 109.5
H25B C25 H25C 109.5
C15 C26 H26A 109.5
C15 C26 H26B 109.5
C15 C26 H26C 109.5
H26A C26 H26B 109.5
H26A C26 H26C 109.5
H26B C26 H26C 109.5
C20 C27 H27A 109.5
C20 C27 H27B 109.5
C20 C27 H27C 109.5
H27A C27 H27B 109.5
H27A C27 H27C 109.5
H27B C27 H27C 109.5
C20 C28 H28A 109.5
C20 C28 H28B 109.5
C20 C28 H28C 109.5
H28A C28 H28B 109.5
H28A C28 H28C 109.5
H28B C28 H28C 109.5
F51 C51 C52 119.0(3)
F51 C51 C56 120.5(3)
C56 C51 C52 120.6(3)
F52 C52 C51 119.2(3)
F52 C52 C53 120.2(3)
C53 C52 C51 120.6(3)
C52 C53 H53 120.3
C52 C53 C54 119.4(3)
C54 C53 H53 120.3
C53 C54 H54 120.0
C55 C54 C53 120.0(3)
C55 C54 H54 120.0
C54 C55 H55 119.7
C54 C55 C56 120.6(3)
C56 C55 H55 119.7
C51 C56 C55 118.8(3)
C51 C56 H56 120.6
C55 C56 H56 120.6
F61 C61 C62 118.8(2)
F61 C61 C66 120.5(2)
C62 C61 C66 120.6(2)
F62 C62 C61 118.4(2)
F62 C62 C63 120.7(2)
C61 C62 C63 120.9(2)
C62 C63 H63 120.4
C62 C63 C64 119.1(3)
C64 C63 H63 120.4
C63 C64 H64 120.2
C65 C64 C63 119.6(3)
C65 C64 H64 120.2
C64 C65 H65 119.7
C66 C65 C64 120.6(2)
C66 C65 H65 119.7
C61 C66 C65 119.2(2)
C61 C66 H66 120.4
C65 C66 H66 120.4
F71A C71A C72A 120.4(4)
F71A C71A C76A 119.6(4)
C72A C71A C76A 120.0
C71A C72A H72A 120.0
C71A C72A C73A 120.0
C73A C72A H72A 120.0
C72A C73A H73A 120.0
C72A C73A C74A 120.0
C74A C73A H73A 120.0
C73A C74A H74A 120.0
C75A C74A C73A 120.0
C75A C74A H74A 120.0
C74A C75A H75A 120.0
C74A C75A C76A 120.0
C76A C75A H75A 120.0
F76A C76A C71A 119.1(4)
F76A C76A C75A 120.8(4)
C75A C76A C71A 120.0
F71B C71B C72B 120.5(9)
F71B C71B C76B 119.5(9)
C72B C71B C76B 120.0
F72B C72B C71B 114.5(7)
F72B C72B C73B 125.4(7)
C73B C72B C71B 120.0
C72B C73B H73B 120.0
C74B C73B C72B 120.0
C74B C73B H73B 120.0
C73B C74B H74B 120.0
C73B C74B C75B 120.0
C75B C74B H74B 120.0
C74B C75B H75B 120.0
C76B C75B C74B 120.0
C76B C75B H75B 120.0
C71B C76B H76B 120.0
C75B C76B C71B 120.0
C75B C76B H76B 120.0
F81 C81 C82 118.0(9)
F81 C81 C86 122.0(9)
C82 C81 C86 120.0
F82 C82 C81 120.9(8)
F82 C82 C83 119.1(8)
C81 C82 C83 120.0
C82 C83 H83 120.0
C84 C83 C82 120.0
C84 C83 H83 120.0
C83 C84 H84 120.0
C85 C84 C83 120.0
C85 C84 H84 120.0
C84 C85 H85 120.0
C84 C85 C86 120.0
C86 C85 H85 120.0
C81 C86 H86 120.0
C85 C86 C81 120.0
C85 C86 H86 120.0
C31 O1 Li1 105.99(16)
C31 O1 Li2 116.96(17)
C38 O1 C31 111.61(17)
C38 O1 Li1 104.37(16)
C38 O1 Li2 124.20(17)
Li2 O1 Li1 87.44(15)
C32 O2 C33 114.3(2)
C32 O2 Li1 112.96(18)
C33 O2 Li1 108.44(19)
C34 O3 C35 110.9(3)
C34 O3 Li1 108.2(2)
C35 O3 Li1 107.3(2)
C36 O4 C37 117.2(2)
C36 O4 Li1 109.7(2)
C37 O4 Li1 112.42(18)
C39 O5 C46 113.00(16)
C39 O5 Li1 116.05(17)
C39 O5 Li2 107.88(15)
C46 O5 Li1 121.06(17)
C46 O5 Li2 104.78(15)
Li1 O5 Li2 89.43(15)
C40 O6 Li2 110.24(16)
C41 O6 C40 113.10(17)
C41 O6 Li2 109.40(17)
C42 O7 C43 114.59(18)
C42 O7 Li2 110.16(17)
C43 O7 Li2 108.87(16)
C44 O8 C45 114.30(17)
C44 O8 Li2 111.34(17)
C45 O8 Li2 111.29(17)
O1 C31 H31A 109.5
O1 C31 H31B 109.5
O1 C31 C32 110.65(18)
H31A C31 H31B 108.1
C32 C31 H31A 109.5
C32 C31 H31B 109.5
O2 C32 C31 106.61(19)
O2 C32 H32A 110.4
O2 C32 H32B 110.4
C31 C32 H32A 110.4
C31 C32 H32B 110.4
H32A C32 H32B 108.6
O2 C33 H33A 109.8
O2 C33 H33B 109.8
O2 C33 C34 109.5(2)
H33A C33 H33B 108.2
C34 C33 H33A 109.8
C34 C33 H33B 109.8
O3 C34 C33 106.0(3)
O3 C34 H34A 110.5
O3 C34 H34B 110.5
C33 C34 H34A 110.5
C33 C34 H34B 110.5
H34A C34 H34B 108.7
O3 C35 H35A 109.1
O3 C35 H35B 109.1
O3 C35 C36 112.6(2)
H35A C35 H35B 107.8
C36 C35 H35A 109.1
C36 C35 H35B 109.1
O4 C36 C35 107.0(2)
O4 C36 H36A 110.3
O4 C36 H36B 110.3
C35 C36 H36A 110.3
C35 C36 H36B 110.3
H36A C36 H36B 108.6
O4 C37 H37A 109.6
O4 C37 H37B 109.6
O4 C37 C38 110.2(2)
H37A C37 H37B 108.1
C38 C37 H37A 109.6
C38 C37 H37B 109.6
O1 C38 C37 108.1(2)
O1 C38 H38A 110.1
O1 C38 H38B 110.1
C37 C38 H38A 110.1
C37 C38 H38B 110.1
H38A C38 H38B 108.4
O5 C39 H39A 109.7
O5 C39 H39B 109.7
O5 C39 C40 110.04(18)
H39A C39 H39B 108.2
C40 C39 H39A 109.7
C40 C39 H39B 109.7
O6 C40 C39 106.96(17)
O6 C40 H40A 110.3
O6 C40 H40B 110.3
C39 C40 H40A 110.3
C39 C40 H40B 110.3
H40A C40 H40B 108.6
O6 C41 H41A 109.7
O6 C41 H41B 109.7
O6 C41 C42 109.87(18)
H41A C41 H41B 108.2
C42 C41 H41A 109.7
C42 C41 H41B 109.7
O7 C42 C41 106.57(19)
O7 C42 H42A 110.4
O7 C42 H42B 110.4
C41 C42 H42A 110.4
C41 C42 H42B 110.4
H42A C42 H42B 108.6
O7 C43 H43A 109.7
O7 C43 H43B 109.7
O7 C43 C44 109.75(19)
H43A C43 H43B 108.2
C44 C43 H43A 109.7
C44 C43 H43B 109.7
O8 C44 C43 105.88(18)
O8 C44 H44A 110.6
O8 C44 H44B 110.6
C43 C44 H44A 110.6
C43 C44 H44B 110.6
H44A C44 H44B 108.7
O8 C45 H45A 109.5
O8 C45 H45B 109.5
O8 C45 C46 110.75(18)
H45A C45 H45B 108.1
C46 C45 H45A 109.5
C46 C45 H45B 109.5
O5 C46 C45 107.35(17)
O5 C46 H46A 110.2
O5 C46 H46B 110.2
C45 C46 H46A 110.2
C45 C46 H46B 110.2
H46A C46 H46B 108.5
O1 Li1 Li2 43.53(10)
O2 Li1 O1 80.03(15)
O2 Li1 O3 84.44(16)
O2 Li1 O4 131.3(2)
O2 Li1 Li2 103.84(17)
O3 Li1 O1 141.0(2)
O3 Li1 O4 84.11(17)
O3 Li1 Li2 171.7(2)
O4 Li1 O1 79.91(14)
O4 Li1 Li2 90.89(16)
O5 Li1 O1 92.30(16)
O5 Li1 O2 121.0(2)
O5 Li1 O3 126.1(2)
O5 Li1 O4 103.72(18)
O5 Li1 Li2 48.78(11)
O1 Li2 O5 90.80(15)
O1 Li2 O6 122.33(19)
O1 Li2 O7 133.7(2)
O1 Li2 Li1 49.03(11)
O5 Li2 Li1 41.79(10)
O6 Li2 O5 79.33(14)
O6 Li2 O7 81.19(14)
O6 Li2 Li1 101.72(17)
O7 Li2 O5 134.81(18)
O7 Li2 Li1 173.89(19)
O8 Li2 O1 102.04(17)
O8 Li2 O5 81.46(14)
O8 Li2 O6 131.42(19)
O8 Li2 O7 81.67(15)
O8 Li2 Li1 92.44(15)

loop_
_geom_bond_atom_site_label_1
_geom_bond_atom_site_label_2
_geom_bond_distance
Al1A H 1.56(2)
Al1A N1 1.9642(17)
Al1A N2 1.9685(17)
Al1A N3 1.9690(17)
Al1A N4 1.9851(17)
Al1B N1 2.052(10)
Al1B N2 2.122(10)
Al1B N3 1.996(10)
Al1B N4 1.994(10)
N1 C1 1.386(3)
N1 C4 1.385(2)
N2 C6 1.381(2)
N2 C9 1.381(3)
N3 C11 1.387(3)
N3 C14 1.378(3)
N4 C16 1.378(3)
N4 C19 1.382(3)
C1 C2 1.382(3)
C1 C20 1.513(3)
C2 H2 0.9500
C2 C3 1.415(3)
C3 H3 0.9500
C3 C4 1.381(3)
C4 C5 1.508(3)
C5 C6 1.508(3)
C5 C21 1.531(3)
C5 C22 1.545(3)
C6 C7 1.375(3)
C7 H7 0.9500
C7 C8 1.421(3)
C8 H8 0.9500
C8 C9 1.380(3)
C9 C10 1.518(3)
C10 C11 1.517(3)
C10 C23 1.534(3)
C10 C24 1.551(3)
C11 C12 1.378(3)
C12 H12 0.9500
C12 C13 1.416(3)
C13 H13 0.9500
C13 C14 1.381(3)
C14 C15 1.510(3)
C15 C16 1.512(3)
C15 C25 1.527(3)
C15 C26 1.547(3)
C16 C17 1.378(3)
C17 H17 0.9500
C17 C18 1.417(3)
C18 H18 0.9500
C18 C19 1.379(3)
C19 C20 1.517(3)
C20 C27 1.535(3)
C20 C28 1.547(3)
C21 H21A 0.9800
C21 H21B 0.9800
C21 H21C 0.9800
C22 H22A 0.9800
C22 H22B 0.9800
C22 H22C 0.9800
C23 H23A 0.9800
C23 H23B 0.9800
C23 H23C 0.9800
C24 H24A 0.9800
C24 H24B 0.9800
C24 H24C 0.9800
C25 H25A 0.9800
C25 H25B 0.9800
C25 H25C 0.9800
C26 H26A 0.9800
C26 H26B 0.9800
C26 H26C 0.9800
C27 H27A 0.9800
C27 H27B 0.9800
C27 H27C 0.9800
C28 H28A 0.9800
C28 H28B 0.9800
C28 H28C 0.9800
F51 C51 1.339(4)
F52 C52 1.343(3)
C51 C52 1.376(4)
C51 C56 1.369(4)
C52 C53 1.356(5)
C53 H53 0.9500
C53 C54 1.388(5)
C54 H54 0.9500
C54 C55 1.364(5)
C55 H55 0.9500
C55 C56 1.384(5)
C56 H56 0.9500
F61 C61 1.352(3)
F62 C62 1.348(3)
C61 C62 1.368(4)
C61 C66 1.369(4)
C62 C63 1.373(4)
C63 H63 0.9500
C63 C64 1.390(4)
C64 H64 0.9500
C64 C65 1.382(4)
C65 H65 0.9500
C65 C66 1.382(4)
C66 H66 0.9500
F71A C71A 1.334(5)
F76A C76A 1.336(5)
C71A C72A 1.3900
C71A C76A 1.3900
C72A H72A 0.9500
C72A C73A 1.3900
C73A H73A 0.9500
C73A C74A 1.3900
C74A H74A 0.9500
C74A C75A 1.3900
C75A H75A 0.9500
C75A C76A 1.3900
F71B C71B 1.219(8)
F72B C72B 1.288(7)
C71B C72B 1.3900
C71B C76B 1.3900
C72B C73B 1.3900
C73B H73B 0.9500
C73B C74B 1.3900
C74B H74B 0.9500
C74B C75B 1.3900
C75B H75B 0.9500
C75B C76B 1.3900
C76B H76B 0.9500
F81 C81 1.233(9)
F82 C82 1.278(8)
C81 C82 1.3900
C81 C86 1.3900
C82 C83 1.3900
C83 H83 0.9500
C83 C84 1.3900
C84 H84 0.9500
C84 C85 1.3900
C85 H85 0.9500
C85 C86 1.3900
C86 H86 0.9500
O1 C31 1.459(3)
O1 C38 1.442(3)
O1 Li1 2.226(4)
O1 Li2 2.031(4)
O2 C32 1.430(3)
O2 C33 1.448(3)
O2 Li1 1.990(4)
O3 C34 1.437(4)
O3 C35 1.460(4)
O3 Li1 1.993(4)
O4 C36 1.412(3)
O4 C37 1.460(3)
O4 Li1 2.024(4)
O5 C39 1.447(3)
O5 C46 1.460(2)
O5 Li1 1.963(4)
O5 Li2 2.216(4)
O6 C40 1.438(3)
O6 C41 1.437(3)
O6 Li2 2.060(4)
O7 C42 1.426(3)
O7 C43 1.431(3)
O7 Li2 2.073(4)
O8 C44 1.431(3)
O8 C45 1.448(3)
O8 Li2 2.008(4)
C31 H31A 0.9900
C31 H31B 0.9900
C31 C32 1.507(3)
C32 H32A 0.9900
C32 H32B 0.9900
C33 H33A 0.9900
C33 H33B 0.9900
C33 C34 1.502(5)
C34 H34A 0.9900
C34 H34B 0.9900
C35 H35A 0.9900
C35 H35B 0.9900
C35 C36 1.471(5)
C36 H36A 0.9900
C36 H36B 0.9900
C37 H37A 0.9900
C37 H37B 0.9900
C37 C38 1.465(4)
C38 H38A 0.9900
C38 H38B 0.9900
C39 H39A 0.9900
C39 H39B 0.9900
C39 C40 1.512(3)
C40 H40A 0.9900
C40 H40B 0.9900
C41 H41A 0.9900
C41 H41B 0.9900
C41 C42 1.505(4)
C42 H42A 0.9900
C42 H42B 0.9900
C43 H43A 0.9900
C43 H43B 0.9900
C43 C44 1.512(3)
C44 H44A 0.9900
C44 H44B 0.9900
C45 H45A 0.9900
C45 H45B 0.9900
C45 C46 1.495(3)
C46 H46A 0.9900
C46 H46B 0.9900
Li1 Li2 2.946(5)

loop_
_geom_torsion_atom_site_label_1
_geom_torsion_atom_site_label_2
_geom_torsion_atom_site_label_3
_geom_torsion_atom_site_label_4
_geom_torsion
Al1A N1 C1 C2 -173.61(14)
Al1A N1 C1 C20 5.2(3)
Al1A N1 C4 C3 172.97(14)
Al1A N1 C4 C5 -11.9(3)
Al1A N2 C6 C5 21.6(3)
Al1A N2 C6 C7 -166.41(15)
Al1A N2 C9 C8 167.55(14)
Al1A N2 C9 C10 -13.1(3)
Al1A N3 C11 C10 9.1(2)
Al1A N3 C11 C12 -169.81(13)
Al1A N3 C14 C13 168.87(14)
Al1A N3 C14 C15 -15.1(3)
Al1A N4 C16 C15 19.5(3)
Al1A N4 C16 C17 -168.46(14)
Al1A N4 C19 C18 169.25(13)
Al1A N4 C19 C20 -11.9(2)
Al1B N1 C1 C2 147.4(4)
Al1B N1 C1 C20 -33.8(5)
Al1B N1 C4 C3 -154.0(3)
Al1B N1 C4 C5 21.1(4)
Al1B N2 C6 C5 -10.9(4)
Al1B N2 C6 C7 161.0(3)
Al1B N2 C9 C8 -155.2(4)
Al1B N2 C9 C10 24.2(5)
Al1B N3 C11 C10 -28.9(5)
Al1B N3 C11 C12 152.3(4)
Al1B N3 C14 C13 -159.7(3)
Al1B N3 C14 C15 16.3(4)
Al1B N4 C16 C15 -13.0(4)
Al1B N4 C16 C17 159.1(3)
Al1B N4 C19 C18 -152.3(4)
Al1B N4 C19 C20 26.6(5)
N1 C1 C2 C3 -0.2(2)
N1 C1 C20 C19 43.2(2)
N1 C1 C20 C27 161.45(18)
N1 C1 C20 C28 -82.0(2)
N1 C4 C5 C6 42.8(3)
N1 C4 C5 C21 165.43(18)
N1 C4 C5 C22 -76.4(2)
N2 C6 C7 C8 -0.8(2)
N2 C9 C10 C11 -37.2(3)
N2 C9 C10 C23 -156.26(19)
N2 C9 C10 C24 87.6(2)
N3 C11 C12 C13 -0.5(2)
N3 C14 C15 C16 44.1(2)
N3 C14 C15 C25 167.02(18)
N3 C14 C15 C26 -74.5(2)
N4 C16 C17 C18 -0.1(2)
N4 C19 C20 C1 -39.2(2)
N4 C19 C20 C27 -157.78(18)
N4 C19 C20 C28 85.5(2)
C1 N1 C4 C3 -0.5(2)
C1 N1 C4 C5 174.56(17)
C1 C2 C3 C4 -0.1(2)
C2 C1 C20 C19 -138.3(2)
C2 C1 C20 C27 -20.0(3)
C2 C1 C20 C28 96.5(2)
C2 C3 C4 N1 0.4(2)
C2 C3 C4 C5 -174.24(19)
C3 C4 C5 C6 -143.1(2)
C3 C4 C5 C21 -20.5(3)
C3 C4 C5 C22 97.6(2)
C4 N1 C1 C2 0.5(2)
C4 N1 C1 C20 179.24(18)
C4 C5 C6 N2 -47.7(2)
C4 C5 C6 C7 142.0(2)
C5 C6 C7 C8 170.4(2)
C6 N2 C9 C8 -1.0(2)
C6 N2 C9 C10 178.35(18)
C6 C7 C8 C9 0.2(2)
C7 C8 C9 N2 0.5(2)
C7 C8 C9 C10 -178.78(19)
C8 C9 C10 C11 142.0(2)
C8 C9 C10 C23 23.0(3)
C8 C9 C10 C24 -93.2(3)
C9 N2 C6 C5 -170.84(18)
C9 N2 C6 C7 1.1(2)
C9 C10 C11 N3 39.5(2)
C9 C10 C11 C12 -141.9(2)
C10 C11 C12 C13 -179.32(19)
C11 N3 C14 C13 -0.3(2)
C11 N3 C14 C15 175.71(17)
C11 C12 C13 C14 0.3(2)
C12 C13 C14 N3 0.0(2)
C12 C13 C14 C15 -175.68(19)
C13 C14 C15 C16 -140.7(2)
C13 C14 C15 C25 -17.7(3)
C13 C14 C15 C26 100.8(2)
C14 N3 C11 C10 179.39(17)
C14 N3 C11 C12 0.5(2)
C14 C15 C16 N4 -46.1(2)
C14 C15 C16 C17 143.4(2)
C15 C16 C17 C18 171.18(19)
C16 N4 C19 C18 -0.9(2)
C16 N4 C19 C20 178.02(17)
C16 C17 C18 C19 -0.4(2)
C17 C18 C19 N4 0.8(2)
C17 C18 C19 C20 -177.99(18)
C18 C19 C20 C1 139.4(2)
C18 C19 C20 C27 20.9(3)
C18 C19 C20 C28 -95.8(2)
C19 N4 C16 C15 -171.50(17)
C19 N4 C16 C17 0.6(2)
C20 C1 C2 C3 -178.90(19)
C21 C5 C6 N2 -170.25(18)
C21 C5 C6 C7 19.5(3)
C22 C5 C6 N2 72.5(2)
C22 C5 C6 C7 -97.8(2)
C23 C10 C11 N3 158.36(18)
C23 C10 C11 C12 -23.0(3)
C24 C10 C11 N3 -85.6(2)
C24 C10 C11 C12 93.1(2)
C25 C15 C16 N4 -168.84(18)
C25 C15 C16 C17 20.7(3)
C26 C15 C16 N4 73.3(2)
C26 C15 C16 C17 -97.2(2)
F51 C51 C52 F52 0.0(4)
F51 C51 C52 C53 179.6(3)
F51 C51 C56 C55 -179.2(3)
F52 C52 C53 C54 179.6(3)
C51 C52 C53 C54 0.0(5)
C52 C51 C56 C55 1.4(4)
C52 C53 C54 C55 0.4(5)
C53 C54 C55 C56 0.1(5)
C54 C55 C56 C51 -1.0(4)
C56 C51 C52 F52 179.5(3)
C56 C51 C52 C53 -0.9(5)
F61 C61 C62 F62 1.9(4)
F61 C61 C62 C63 -177.5(2)
F61 C61 C66 C65 177.6(2)
F62 C62 C63 C64 180.0(3)
C61 C62 C63 C64 -0.6(4)
C62 C61 C66 C65 -1.0(4)
C62 C63 C64 C65 0.0(4)
C63 C64 C65 C66 0.2(4)
C64 C65 C66 C61 0.4(4)
C66 C61 C62 F62 -179.4(2)
C66 C61 C62 C63 1.1(4)
F71A C71A C72A C73A -178.9(5)
F71A C71A C76A F76A 2.6(6)
F71A C71A C76A C75A 178.9(5)
C71A C72A C73A C74A 0.0
C72A C71A C76A F76A -176.4(5)
C72A C71A C76A C75A 0.0
C72A C73A C74A C75A 0.0
C73A C74A C75A C76A 0.0
C74A C75A C76A F76A 176.3(5)
C74A C75A C76A C71A 0.0
C76A C71A C72A C73A 0.0
F71B C71B C72B F72B 1.2(10)
F71B C71B C72B C73B 179.1(9)
F71B C71B C76B C75B -179.1(9)
F72B C72B C73B C74B 177.7(10)
C71B C72B C73B C74B 0.0
C72B C71B C76B C75B 0.0
C72B C73B C74B C75B 0.0
C73B C74B C75B C76B 0.0
C74B C75B C76B C71B 0.0
C76B C71B C72B F72B -177.9(9)
C76B C71B C72B C73B 0.0
F81 C81 C82 F82 -0.6(7)
F81 C81 C82 C83 177.2(7)
F81 C81 C86 C85 -177.1(7)
F82 C82 C83 C84 177.9(6)
C81 C82 C83 C84 0.0
C82 C81 C86 C85 0.0
C82 C83 C84 C85 0.0
C83 C84 C85 C86 0.0
C84 C85 C86 C81 0.0
C86 C81 C82 F82 -177.8(6)
C86 C81 C82 C83 0.0
O1 C31 C32 O2 52.7(3)
O2 C33 C34 O3 52.9(3)
O3 C35 C36 O4 49.2(4)
O4 C37 C38 O1 55.6(3)
O5 C39 C40 O6 -54.6(2)
O6 C41 C42 O7 -53.0(2)
O7 C43 C44 O8 -52.0(3)
O8 C45 C46 O5 -55.7(2)
C31 O1 C38 C37 -160.8(2)
C32 O2 C33 C34 92.3(3)
C33 O2 C32 C31 -172.9(2)
C34 O3 C35 C36 84.5(3)
C35 O3 C34 C33 -161.8(2)
C36 O4 C37 C38 94.2(3)
C37 O4 C36 C35 -169.2(3)
C38 O1 C31 C32 81.1(2)
C39 O5 C46 C45 159.94(17)
C40 O6 C41 C42 -85.4(2)
C41 O6 C40 C39 173.02(18)
C42 O7 C43 C44 -88.1(2)
C43 O7 C42 C41 164.81(18)
C44 O8 C45 C46 -88.6(2)
C45 O8 C44 C43 170.16(19)
C46 O5 C39 C40 -83.6(2)
Li1 O1 C31 C32 -31.9(2)
Li1 O1 C38 C37 -46.8(2)
Li1 O2 C32 C31 -48.3(3)
Li1 O2 C33 C34 -34.7(3)
Li1 O3 C34 C33 -44.4(3)
Li1 O3 C35 C36 -33.5(3)
Li1 O4 C36 C35 -39.5(3)
Li1 O4 C37 C38 -34.3(3)
Li1 O5 C39 C40 130.13(19)
Li1 O5 C46 C45 -55.7(2)
Li2 O1 C31 C32 -127.3(2)
Li2 O1 C38 C37 50.0(3)
Li2 O5 C39 C40 31.7(2)
Li2 O5 C46 C45 42.8(2)
Li2 O6 C40 C39 50.2(2)
Li2 O6 C41 C42 37.9(2)
Li2 O7 C42 C41 41.7(2)
Li2 O7 C43 C44 35.8(2)
Li2 O8 C44 C43 43.0(2)
Li2 O8 C45 C46 38.5(2)

loop_
_exptl_oxdiff_crystal_face_indexfrac_h
_exptl_oxdiff_crystal_face_indexfrac_k
_exptl_oxdiff_crystal_face_indexfrac_l
_exptl_oxdiff_crystal_face_x
_exptl_oxdiff_crystal_face_y
_exptl_oxdiff_crystal_face_z
-2.2792 -11.3729 -1.3724 0.2387 -0.0291 -0.9707
3.7920 10.3061 3.7075 -0.0060 -0.0628 0.9980
7.0151 6.4940 5.4511 0.4619 -0.0623 0.8847
6.8370 -6.4892 5.8644 0.9882 -0.1290 -0.0832
-8.0033 2.9272 -6.6639 -0.9608 0.1261 -0.2470
-7.0700 -5.3834 8.9071 -0.1093 -0.8268 -0.5518
8.6099 -3.0133 -7.8211 0.6080 0.7939 0.0122
-1.1787 -9.3883 -8.2259 0.0557 0.4416 -0.8955
0.3989 11.7584 -0.1802 -0.4517 0.0571 0.8903
3.1503 -5.0872 -12.5307 0.1139 0.8792 -0.4625
0.2228 8.7246 9.5037 -0.0711 -0.5577 0.8270
2.1807 7.2375 -11.1395 -0.4288 0.7900 0.4381
-3.0189 -6.1960 -10.8468 -0.2984 0.5447 -0.7837
-1.3059 10.3331 6.7545 -0.3387 -0.4393 0.8320
5.6594 -7.5756 -8.2954 0.5393 0.7025 -0.4644
6.5864 2.2391 -11.4727 0.1260 0.9597 0.2513
